data_4343949
loop_
_publ_author_name
'Zhou, Dan'
'Chen, Lei'
'Yu, Jihong'
'Li, Yi'
'Yan, Wenfu'
'Deng, Feng'
'Xu, Ruren'

_publ_section_title
;
 Synthesis, Crystal Structure, and Solid-State NMR Spectroscopy of a New
 Open-Framework Aluminophosphate (NH4)2Al4(PO4)4(HPO4)&#x00B7;H2O
;
_journal_coden_ASTM INOCAJ
_journal_issue 12
_journal_name_full 'Inorganic Chemistry'
_journal_page_first 4391
_journal_page_last 4397
_journal_paper_doi 10.1021/ic048476x
_journal_volume 44
_journal_year 2005
_chemical_formula_sum 'Al4 H11 N2 O21 P5'
_chemical_name_systematic '(N H4)2 Al4 (P O4)4 (H P O4) (H2 O)'
_space_group_IT_number 4
_symmetry_space_group_name_Hall 'P 2yb'
_symmetry_space_group_name_H-M 'P 1 21 1'
_cell_angle_alpha 90
_cell_angle_beta 91.361
_cell_angle_gamma 90
_cell_formula_units_Z 2
_cell_length_a 5.0568
_cell_length_b 21.6211
_cell_length_c 8.1724
_cell_volume 893.266
_cod_data_source_file Zhou_INOCAJ_2005_575.cif
_cod_data_source_block H11Al4N2O21P5
_cod_original_cell_volume 893.2657
_cod_original_formula_sum 'H11 Al4 N2 O21 P5'
_cod_database_code 4343949

loop_
_symmetry_equiv_pos_as_xyz
x,y,z
-x,y+1/2,-z

loop_
_atom_site_label
_atom_site_type_symbol
_atom_site_fract_x
_atom_site_fract_y
_atom_site_fract_z
_atom_site_occupancy
_atom_site_U_iso_or_equiv
N2 N-3 1.505 0.211 1.0781 1 0.0
O8 O-2 1.1471 0.1788 1.6297 1 0.0
P3 P+5 1.473 0.55315 1.2506 1 0.0
Al4 Al+3 1.5293 0.41577 1.1811 1 0.0
O17 O-2 1.246 0.1474 1.3336 1 0.0
O16 O-2 1.2907 0.4211 1.0172 1 0.0
Al2 Al+3 0.9624 0.58026 1.034 1 0.0
O6 O-2 2.0252 0.2686 1.8028 1 0.0
O5 O-2 1.6733 0.1974 1.7035 1 0.0
O20 O-2 0.974 0.0558 1.4318 1 0.0
O9 O-2 1.5469 0.484 1.2864 1 0.0
O7 O-2 2.0158 0.1649 1.9192 1 0.0
O14 O-2 0.9497 0.4001 0.8052 1 0.0
O4 O-2 1.3411 0.3516 1.6049 1 0.0
O13 O-2 0.9288 0.4961 0.9572 1 0.0
O11 O-2 1.6326 0.5752 1.1065 1 0.0
O1 O-2 1.7999 0.3323 1.5225 1 0.0
O10 O-2 1.5228 0.5883 1.4065 1 0.0
O15 O-2 0.8332 0.3971 1.1019 1 0.0
Al1 Al+3 2.0276 0.33558 1.6854 1 0.0
P4 P+5 1.0042 0.42942 0.9724 1 0.0
O21 O-2 1.512 0.4922 0.6813 1 0.0
O3 O-2 1.4336 0.2546 1.4472 1 0.0
P5 P+5 0.9735 0.11932 1.3276 1 0.0
O19 O-2 1.755 0.161 1.384 1 0.0
H1 H+1 0.9383 0.0268 1.3707 1 0.0
O2 O-2 1.4551 0.3553 1.3103 1 0.0
N1 N-3 1.987 0.265 1.1874 1 0.0
P2 P+5 1.9621 0.20053 1.7574 1 0.0
P1 P+5 1.5073 0.32133 1.4718 1 0.0
O12 O-2 1.1777 0.5568 1.2054 1 0.0
O18 O-2 1.0991 0.5956 0.8445 1 0.0
Al3 Al+3 1.4642 0.17269 1.5289 1 0.0
